data_4314529
loop_
_publ_author_name
'Oindrila Das'
'N. N. Adarsh'
'Ankan Paul'
'Tapan Kanti Paine'

_publ_section_title
;
 Copper(II) and Nickel(II) Complexes of \b-Aminoketoxime Ligand:
 Syntheses, Crystal Structures, Magnetism, and Nickel(II) Templated
 Coupling of Oxime with Nitrile
;
_journal_name_full 'Inorganic Chemistry'
_journal_page_first 541
_journal_page_last 551
_journal_paper_doi 10.1021/ic901614p
_journal_volume 49
_journal_year 2010
_chemical_formula_sum 'C18 H36 Cl2 N6 Ni O10'
_chemical_formula_weight 626.14
_chemical_name_systematic
; 
 ? 
;
_space_group_IT_number 61
_symmetry_cell_setting orthorhombic
_symmetry_space_group_name_Hall '-P 2ac 2ab'
_symmetry_space_group_name_H-M 'P b c a'
_atom_sites_solution_hydrogens geom
_atom_sites_solution_primary direct
_atom_sites_solution_secondary difmap
_audit_creation_method SHELXL-97
_cell_angle_alpha 90.00
_cell_angle_beta 90.00
_cell_angle_gamma 90.00
_cell_formula_units_Z 8
_cell_length_a 16.8663(6)
_cell_length_b 13.5170(5)
_cell_length_c 23.7460(8)
_cell_measurement_temperature 150(2)
_cell_volume 5413.7(3)
_computing_cell_refinement 'BRUKER AXS APEX II'
_computing_data_collection 'BRUKER AXS APEX II'
_computing_data_reduction 'BRUKER AXS APEX SAINT'
_computing_molecular_graphics 'BRUKER SHELXTL'
_computing_publication_material 'MERCURY 2.2'
_computing_structure_refinement 'SHELXL-97 (Sheldrick, 1997)'
_computing_structure_solution 'SHELXS-97 (Sheldrick, 1990)'
_diffrn_ambient_temperature 150(2)
_diffrn_detector_area_resol_mean 3
_diffrn_measured_fraction_theta_full 0.991
_diffrn_measured_fraction_theta_max 0.991
_diffrn_measurement_device_type 'BRUKER CCD AREA DETECTOR'
_diffrn_measurement_method 'OMEGA SCAN'
_diffrn_radiation_monochromator graphite
_diffrn_radiation_source 'fine-focus sealed tube'
_diffrn_radiation_type MoK\a
_diffrn_radiation_wavelength 0.71073
_diffrn_reflns_av_R_equivalents 0.0591
_diffrn_reflns_av_sigmaI/netI 0.0352
_diffrn_reflns_limit_h_max 22
_diffrn_reflns_limit_h_min -22
_diffrn_reflns_limit_k_max 17
_diffrn_reflns_limit_k_min -17
_diffrn_reflns_limit_l_max 31
_diffrn_reflns_limit_l_min -31
_diffrn_reflns_number 55029
_diffrn_reflns_theta_full 28.16
_diffrn_reflns_theta_max 28.16
_diffrn_reflns_theta_min 1.72
_exptl_absorpt_coefficient_mu 0.975
_exptl_absorpt_correction_T_max 0.9003
_exptl_absorpt_correction_T_min 0.7328
_exptl_absorpt_correction_type multi-scan
_exptl_absorpt_process_details SADABS
_exptl_crystal_colour GREEN
_exptl_crystal_density_diffrn 1.536
_exptl_crystal_density_method 'not measured'
_exptl_crystal_description BLOCK
_exptl_crystal_F_000 2624
_exptl_crystal_size_max 0.34
_exptl_crystal_size_mid 0.11
_exptl_crystal_size_min 0.11
_refine_diff_density_max 0.422
_refine_diff_density_min -0.388
_refine_diff_density_rms 0.063
_refine_ls_extinction_method none
_refine_ls_goodness_of_fit_ref 1.009
_refine_ls_hydrogen_treatment mixed
_refine_ls_matrix_type full
_refine_ls_number_parameters 358
_refine_ls_number_reflns 6587
_refine_ls_number_restraints 0
_refine_ls_restrained_S_all 1.009
_refine_ls_R_factor_all 0.0569
_refine_ls_R_factor_gt 0.0348
_refine_ls_shift/su_max 0.001
_refine_ls_shift/su_mean 0.000
_refine_ls_structure_factor_coef Fsqd
_refine_ls_weighting_details 'calc w=1/[\s^2^(Fo^2^)+(0.0430P)^2^+3.1086P] where P=(Fo^2^+2Fc^2^)/3'
_refine_ls_weighting_scheme calc
_refine_ls_wR_factor_gt 0.0814
_refine_ls_wR_factor_ref 0.0912
_reflns_number_gt 4955
_reflns_number_total 6587
_reflns_threshold_expression >2sigma(I)
_cod_data_source_file ic901614p_si_005.cif
_cod_data_source_block od6_2
_cod_depositor_comments
;
The following automatic conversions were performed:

'_symmetry_cell_setting' value 'ORTHORHOMBIC' changed to
'orthorhombic' according to the built-in table from CIF Core
dictionary named 'cif_core.dic' version 2.4.1 from
2010-06-29.

'_exptl_absorpt_correction_type' value 'MULTI-SCAN'
changed to 'multi-scan' according to the built-in table from CIF Core
dictionary named 'cif_core.dic' version 2.4.1 from 2010-06-29.

Automatic conversion script
Id: cif_fix_values 1646 2011-03-28 12:23:43Z adriana 
;
_cod_database_code 4314529

loop_
_symmetry_equiv_pos_as_xyz
'x, y, z'
'-x+1/2, -y, z+1/2'
'x+1/2, -y+1/2, -z'
'-x, y+1/2, -z+1/2'
'-x, -y, -z'
'x-1/2, y, -z-1/2'
'-x-1/2, y-1/2, z'
'x, -y-1/2, z-1/2'

loop_
_atom_site_label
_atom_site_type_symbol
_atom_site_fract_x
_atom_site_fract_y
_atom_site_fract_z
_atom_site_U_iso_or_equiv
_atom_site_adp_type
_atom_site_occupancy
_atom_site_symmetry_multiplicity
_atom_site_calc_flag
_atom_site_refinement_flags
_atom_site_disorder_assembly
_atom_site_disorder_group
Ni1 Ni 0.056414(15) 0.203118(19) 0.848768(10) 0.02015(8) Uani 1 1 d . . .
Cl1 Cl 0.43371(3) 0.24427(4) 0.45662(2) 0.02766(12) Uani 1 1 d . . .
Cl2 Cl 0.31268(3) 0.05748(4) 0.22370(2) 0.02770(12) Uani 1 1 d . . .
N1 N -0.01047(11) 0.32805(14) 0.85902(7) 0.0256(4) Uani 1 1 d . . .
N2 N 0.10819(10) 0.27492(12) 0.91781(7) 0.0223(4) Uani 1 1 d . . .
N3 N 0.14213(10) 0.09092(13) 0.85730(7) 0.0232(4) Uani 1 1 d . . .
N4 N -0.01649(10) 0.11159(13) 0.90102(8) 0.0237(4) Uani 1 1 d . . .
N5 N 0.00055(10) 0.13452(13) 0.78061(7) 0.0231(4) Uani 1 1 d . . .
N6 N 0.11357(11) 0.26166(13) 0.77860(7) 0.0235(4) Uani 1 1 d . . .
O1 O 0.06970(8) 0.36612(11) 0.93293(6) 0.0260(3) Uani 1 1 d . . .
O2 O 0.03053(8) 0.16526(11) 0.72670(6) 0.0250(3) Uani 1 1 d . . .
O3 O 0.41676(12) 0.33967(14) 0.47921(11) 0.0666(6) Uani 1 1 d . . .
O4 O 0.50061(10) 0.20126(13) 0.48525(7) 0.0401(4) Uani 1 1 d . . .
O5 O 0.36528(9) 0.18253(12) 0.46384(7) 0.0377(4) Uani 1 1 d . . .
O6 O 0.45233(11) 0.2524(2) 0.39876(8) 0.0680(7) Uani 1 1 d . . .
O7 O 0.26205(11) 0.11412(14) 0.25967(8) 0.0488(5) Uani 1 1 d . . .
O8 O 0.39394(10) 0.07861(15) 0.23619(8) 0.0487(5) Uani 1 1 d . . .
O9 O 0.29752(12) -0.04583(13) 0.23430(8) 0.0467(5) Uani 1 1 d . . .
O10 O 0.29663(11) 0.08035(15) 0.16637(7) 0.0478(5) Uani 1 1 d . . .
C1 C 0.00730(12) 0.38657(15) 0.89870(9) 0.0252(4) Uani 1 1 d . . .
C2 C -0.03118(15) 0.48140(17) 0.91522(10) 0.0341(5) Uani 1 1 d . . .
H2A H -0.0731 0.4964 0.8892 0.051 Uiso 1 1 calc R . .
H2B H 0.0074 0.5336 0.9146 0.051 Uiso 1 1 calc R . .
H2C H -0.0527 0.4753 0.9525 0.051 Uiso 1 1 calc R . .
C3 C 0.15848(12) 0.24955(17) 0.95542(8) 0.0254(4) Uani 1 1 d . . .
C4 C 0.17326(13) 0.30552(19) 1.00883(9) 0.0343(5) Uani 1 1 d . . .
H4A H 0.1245 0.3344 1.0217 0.051 Uiso 1 1 calc R . .
H4B H 0.2114 0.3569 1.0020 0.051 Uiso 1 1 calc R . .
H4C H 0.1933 0.2612 1.0370 0.051 Uiso 1 1 calc R . .
C5 C 0.20519(12) 0.15607(17) 0.94682(8) 0.0270(5) Uani 1 1 d . . .
H5A H 0.1796 0.1046 0.9687 0.032 Uiso 1 1 calc R . .
H5B H 0.2572 0.1665 0.9633 0.032 Uiso 1 1 calc R . .
C6 C 0.21799(12) 0.11480(16) 0.88723(9) 0.0250(4) Uani 1 1 d . . .
C7 C 0.27039(13) 0.02201(18) 0.89306(10) 0.0328(5) Uani 1 1 d . . .
H7A H 0.2735 -0.0112 0.8574 0.049 Uiso 1 1 calc R . .
H7B H 0.2477 -0.0217 0.9205 0.049 Uiso 1 1 calc R . .
H7C H 0.3226 0.0411 0.9049 0.049 Uiso 1 1 calc R . .
C8 C 0.26184(12) 0.19154(17) 0.85140(8) 0.0271(5) Uani 1 1 d . . .
H8A H 0.2326 0.2525 0.8514 0.041 Uiso 1 1 calc R . .
H8B H 0.2667 0.1676 0.8135 0.041 Uiso 1 1 calc R . .
H8C H 0.3137 0.2027 0.8669 0.041 Uiso 1 1 calc R . .
C9 C 0.09748(13) 0.00284(16) 0.87692(10) 0.0289(5) Uani 1 1 d . . .
H9A H 0.1342 -0.0448 0.8929 0.035 Uiso 1 1 calc R . .
H9B H 0.0713 -0.0280 0.8451 0.035 Uiso 1 1 calc R . .
C10 C 0.03629(13) 0.03043(16) 0.92066(9) 0.0279(5) Uani 1 1 d . . .
H10A H 0.0044 -0.0272 0.9295 0.033 Uiso 1 1 calc R . .
H10B H 0.0630 0.0510 0.9549 0.033 Uiso 1 1 calc R . .
C11 C -0.09647(12) 0.07945(16) 0.87987(9) 0.0262(5) Uani 1 1 d . . .
C12 C -0.13942(14) 0.01330(19) 0.92323(9) 0.0341(5) Uani 1 1 d . . .
H12A H -0.1411 0.0464 0.9590 0.051 Uiso 1 1 calc R . .
H12B H -0.1114 -0.0481 0.9271 0.051 Uiso 1 1 calc R . .
H12C H -0.1925 0.0005 0.9106 0.051 Uiso 1 1 calc R . .
C13 C -0.14730(13) 0.17076(18) 0.86980(10) 0.0333(5) Uani 1 1 d . . .
H13A H -0.1257 0.2082 0.8391 0.050 Uiso 1 1 calc R . .
H13B H -0.1478 0.2109 0.9032 0.050 Uiso 1 1 calc R . .
H13C H -0.2005 0.1508 0.8608 0.050 Uiso 1 1 calc R . .
C14 C -0.08858(13) 0.01998(17) 0.82519(9) 0.0285(5) Uani 1 1 d . . .
H14A H -0.0573 -0.0384 0.8336 0.034 Uiso 1 1 calc R . .
H14B H -0.1412 -0.0027 0.8149 0.034 Uiso 1 1 calc R . .
C15 C -0.05278(12) 0.06825(15) 0.77409(9) 0.0238(4) Uani 1 1 d . . .
C16 C -0.07968(14) 0.03053(17) 0.71851(9) 0.0309(5) Uani 1 1 d . . .
H16A H -0.0493 -0.0269 0.7085 0.046 Uiso 1 1 calc R . .
H16B H -0.0723 0.0809 0.6905 0.046 Uiso 1 1 calc R . .
H16C H -0.1348 0.0132 0.7206 0.046 Uiso 1 1 calc R . .
C17 C 0.09209(12) 0.22900(15) 0.73111(9) 0.0231(4) Uani 1 1 d . . .
C18 C 0.12615(13) 0.24809(17) 0.67447(9) 0.0278(5) Uani 1 1 d . . .
H18A H 0.1649 0.2999 0.6770 0.042 Uiso 1 1 calc R . .
H18B H 0.0847 0.2678 0.6492 0.042 Uiso 1 1 calc R . .
H18C H 0.1509 0.1889 0.6606 0.042 Uiso 1 1 calc R . .
H1 H -0.0471(14) 0.3488(19) 0.8400(10) 0.029(7) Uiso 1 1 d . . .
H3 H 0.1569(15) 0.0771(18) 0.8221(11) 0.035(7) Uiso 1 1 d . . .
H4 H -0.0260(13) 0.1465(18) 0.9319(10) 0.026(6) Uiso 1 1 d . . .
H6 H 0.1526(15) 0.2968(18) 0.7757(10) 0.029(7) Uiso 1 1 d . . .

loop_
_atom_site_aniso_label
_atom_site_aniso_U_11
_atom_site_aniso_U_22
_atom_site_aniso_U_33
_atom_site_aniso_U_23
_atom_site_aniso_U_13
_atom_site_aniso_U_12
Ni1 0.01944(13) 0.02012(14) 0.02088(13) -0.00003(10) -0.00145(10) -0.00152(10)
Cl1 0.0266(3) 0.0288(3) 0.0276(3) 0.0027(2) -0.0030(2) -0.0021(2)
Cl2 0.0228(2) 0.0285(3) 0.0318(3) 0.0036(2) 0.0037(2) 0.0026(2)
N1 0.0248(9) 0.0247(9) 0.0273(10) 0.0009(8) -0.0033(7) 0.0017(8)
N2 0.0217(9) 0.0223(9) 0.0230(9) -0.0013(7) 0.0007(7) -0.0002(7)
N3 0.0228(9) 0.0251(9) 0.0218(9) 0.0010(7) 0.0016(7) 0.0001(7)
N4 0.0206(9) 0.0257(10) 0.0248(9) -0.0014(8) 0.0005(7) -0.0013(7)
N5 0.0230(9) 0.0262(9) 0.0201(8) 0.0018(7) 0.0004(7) -0.0023(7)
N6 0.0224(9) 0.0224(9) 0.0257(9) 0.0015(7) -0.0006(7) -0.0027(8)
O1 0.0269(8) 0.0248(8) 0.0263(8) -0.0043(6) -0.0010(6) 0.0001(6)
O2 0.0250(7) 0.0299(8) 0.0202(7) 0.0018(6) 0.0000(6) -0.0050(6)
O3 0.0550(13) 0.0318(11) 0.1132(19) -0.0210(12) -0.0099(12) 0.0006(10)
O4 0.0323(9) 0.0440(10) 0.0440(10) 0.0094(8) -0.0125(8) 0.0000(8)
O5 0.0291(8) 0.0328(9) 0.0512(10) 0.0002(8) 0.0024(7) -0.0065(7)
O6 0.0318(10) 0.139(2) 0.0336(10) 0.0267(13) 0.0011(8) -0.0002(12)
O7 0.0401(10) 0.0456(11) 0.0607(12) -0.0103(9) 0.0111(9) 0.0151(9)
O8 0.0256(9) 0.0710(13) 0.0494(11) 0.0098(10) 0.0002(8) -0.0072(9)
O9 0.0647(13) 0.0279(9) 0.0474(11) 0.0037(8) 0.0004(9) -0.0010(9)
O10 0.0455(11) 0.0596(12) 0.0382(10) 0.0134(9) -0.0032(8) -0.0018(9)
C1 0.0249(10) 0.0238(11) 0.0271(11) 0.0043(9) 0.0024(8) -0.0023(8)
C2 0.0384(13) 0.0278(12) 0.0362(13) -0.0044(10) 0.0012(10) 0.0037(10)
C3 0.0199(10) 0.0350(12) 0.0212(10) 0.0002(9) 0.0024(8) -0.0058(9)
C4 0.0283(12) 0.0486(15) 0.0259(11) -0.0077(10) -0.0035(9) -0.0006(10)
C5 0.0206(10) 0.0382(13) 0.0222(10) 0.0029(9) -0.0023(8) -0.0015(9)
C6 0.0183(10) 0.0331(12) 0.0236(10) 0.0018(9) -0.0009(8) 0.0012(9)
C7 0.0266(12) 0.0390(13) 0.0329(12) 0.0071(10) 0.0000(9) 0.0066(10)
C8 0.0199(10) 0.0366(12) 0.0247(10) 0.0015(9) 0.0007(8) -0.0039(9)
C9 0.0271(11) 0.0247(11) 0.0349(12) 0.0037(9) 0.0029(9) 0.0014(9)
C10 0.0259(11) 0.0276(11) 0.0300(11) 0.0063(9) 0.0005(9) -0.0009(9)
C11 0.0193(10) 0.0330(12) 0.0264(11) -0.0007(9) 0.0005(8) -0.0060(9)
C12 0.0283(12) 0.0432(14) 0.0309(12) -0.0006(10) 0.0048(9) -0.0118(10)
C13 0.0214(11) 0.0388(13) 0.0397(13) -0.0059(11) 0.0001(9) 0.0012(10)
C14 0.0281(11) 0.0290(12) 0.0285(11) -0.0012(9) 0.0006(9) -0.0090(9)
C15 0.0218(10) 0.0229(10) 0.0266(10) -0.0018(8) -0.0012(8) 0.0013(8)
C16 0.0326(12) 0.0312(12) 0.0291(12) -0.0046(9) -0.0025(9) -0.0058(10)
C17 0.0222(10) 0.0203(10) 0.0269(11) 0.0021(8) -0.0013(8) 0.0028(8)
C18 0.0298(11) 0.0285(12) 0.0252(11) 0.0024(9) 0.0008(9) -0.0028(9)

loop_
_atom_type_symbol
_atom_type_description
_atom_type_scat_dispersion_real
_atom_type_scat_dispersion_imag
_atom_type_scat_source
C C 0.0033 0.0016 'International Tables Vol C Tables 4.2.6.8 and 6.1.1.4'
H H 0.0000 0.0000 'International Tables Vol C Tables 4.2.6.8 and 6.1.1.4'
Cl Cl 0.1484 0.1585 'International Tables Vol C Tables 4.2.6.8 and 6.1.1.4'
N N 0.0061 0.0033 'International Tables Vol C Tables 4.2.6.8 and 6.1.1.4'
Ni Ni 0.3393 1.1124 'International Tables Vol C Tables 4.2.6.8 and 6.1.1.4'
O O 0.0106 0.0060 'International Tables Vol C Tables 4.2.6.8 and 6.1.1.4'

loop_
_geom_angle_atom_site_label_1
_geom_angle_atom_site_label_2
_geom_angle_atom_site_label_3
_geom_angle
_geom_angle_site_symmetry_1
_geom_angle_site_symmetry_3
_geom_angle_publ_flag
N1 Ni1 N6 92.11(7) . . ?
N1 Ni1 N5 102.11(7) . . ?
N6 Ni1 N5 75.97(7) . . ?
N1 Ni1 N2 75.78(7) . . ?
N6 Ni1 N2 104.90(7) . . ?
N5 Ni1 N2 177.70(7) . . ?
N1 Ni1 N3 164.19(7) . . ?
N6 Ni1 N3 91.88(7) . . ?
N5 Ni1 N3 93.70(7) . . ?
N2 Ni1 N3 88.41(7) . . ?
N1 Ni1 N4 95.25(7) . . ?
N6 Ni1 N4 161.78(7) . . ?
N5 Ni1 N4 86.19(7) . . ?
N2 Ni1 N4 93.07(7) . . ?
N3 Ni1 N4 85.54(7) . . ?
O6 Cl1 O3 109.86(16) . . ?
O6 Cl1 O5 109.89(12) . . ?
O3 Cl1 O5 108.66(12) . . ?
O6 Cl1 O4 108.43(11) . . ?
O3 Cl1 O4 110.17(12) . . ?
O5 Cl1 O4 109.83(10) . . ?
O10 Cl2 O7 109.98(12) . . ?
O10 Cl2 O8 109.71(11) . . ?
O7 Cl2 O8 109.96(12) . . ?
O10 Cl2 O9 110.11(12) . . ?
O7 Cl2 O9 107.96(11) . . ?
O8 Cl2 O9 109.09(12) . . ?
C1 N1 Ni1 118.28(15) . . ?
C1 N1 H1 112.1(18) . . ?
Ni1 N1 H1 129.6(18) . . ?
C3 N2 O1 110.78(16) . . ?
C3 N2 Ni1 134.32(15) . . ?
O1 N2 Ni1 113.83(11) . . ?
C9 N3 C6 117.20(17) . . ?
C9 N3 Ni1 105.06(12) . . ?
C6 N3 Ni1 118.47(13) . . ?
C9 N3 H3 105.6(16) . . ?
C6 N3 H3 104.5(16) . . ?
Ni1 N3 H3 104.7(16) . . ?
C10 N4 C11 115.37(17) . . ?
C10 N4 Ni1 105.33(12) . . ?
C11 N4 Ni1 119.26(13) . . ?
C10 N4 H4 104.0(15) . . ?
C11 N4 H4 105.5(15) . . ?
Ni1 N4 H4 106.0(15) . . ?
C15 N5 O2 110.01(16) . . ?
C15 N5 Ni1 136.19(14) . . ?
O2 N5 Ni1 113.75(11) . . ?
C17 N6 Ni1 116.66(15) . . ?
C17 N6 H6 111.2(17) . . ?
Ni1 N6 H6 131.5(17) . . ?
C1 O1 N2 112.00(15) . . ?
C17 O2 N5 112.64(14) . . ?
N1 C1 O1 120.11(19) . . ?
N1 C1 C2 129.1(2) . . ?
O1 C1 C2 110.80(18) . . ?
C1 C2 H2A 109.5 . . ?
C1 C2 H2B 109.5 . . ?
H2A C2 H2B 109.5 . . ?
C1 C2 H2C 109.5 . . ?
H2A C2 H2C 109.5 . . ?
H2B C2 H2C 109.5 . . ?
N2 C3 C4 124.5(2) . . ?
N2 C3 C5 118.57(19) . . ?
C4 C3 C5 116.91(19) . . ?
C3 C4 H4A 109.5 . . ?
C3 C4 H4B 109.5 . . ?
H4A C4 H4B 109.5 . . ?
C3 C4 H4C 109.5 . . ?
H4A C4 H4C 109.5 . . ?
H4B C4 H4C 109.5 . . ?
C3 C5 C6 120.27(17) . . ?
C3 C5 H5A 107.3 . . ?
C6 C5 H5A 107.3 . . ?
C3 C5 H5B 107.3 . . ?
C6 C5 H5B 107.3 . . ?
H5A C5 H5B 106.9 . . ?
N3 C6 C8 107.13(16) . . ?
N3 C6 C5 113.27(16) . . ?
C8 C6 C5 109.49(18) . . ?
N3 C6 C7 110.91(18) . . ?
C8 C6 C7 108.92(17) . . ?
C5 C6 C7 107.07(17) . . ?
C6 C7 H7A 109.5 . . ?
C6 C7 H7B 109.5 . . ?
H7A C7 H7B 109.5 . . ?
C6 C7 H7C 109.5 . . ?
H7A C7 H7C 109.5 . . ?
H7B C7 H7C 109.5 . . ?
C6 C8 H8A 109.5 . . ?
C6 C8 H8B 109.5 . . ?
H8A C8 H8B 109.5 . . ?
C6 C8 H8C 109.5 . . ?
H8A C8 H8C 109.5 . . ?
H8B C8 H8C 109.5 . . ?
N3 C9 C10 111.38(18) . . ?
N3 C9 H9A 109.4 . . ?
C10 C9 H9A 109.4 . . ?
N3 C9 H9B 109.4 . . ?
C10 C9 H9B 109.4 . . ?
H9A C9 H9B 108.0 . . ?
N4 C10 C9 112.03(17) . . ?
N4 C10 H10A 109.2 . . ?
C9 C10 H10A 109.2 . . ?
N4 C10 H10B 109.2 . . ?
C9 C10 H10B 109.2 . . ?
H10A C10 H10B 107.9 . . ?
N4 C11 C13 108.88(17) . . ?
N4 C11 C14 110.89(17) . . ?
C13 C11 C14 109.94(18) . . ?
N4 C11 C12 111.44(17) . . ?
C13 C11 C12 108.07(18) . . ?
C14 C11 C12 107.57(18) . . ?
C11 C12 H12A 109.5 . . ?
C11 C12 H12B 109.5 . . ?
H12A C12 H12B 109.5 . . ?
C11 C12 H12C 109.5 . . ?
H12A C12 H12C 109.5 . . ?
H12B C12 H12C 109.5 . . ?
C11 C13 H13A 109.5 . . ?
C11 C13 H13B 109.5 . . ?
H13A C13 H13B 109.5 . . ?
C11 C13 H13C 109.5 . . ?
H13A C13 H13C 109.5 . . ?
H13B C13 H13C 109.5 . . ?
C15 C14 C11 119.38(18) . . ?
C15 C14 H14A 107.5 . . ?
C11 C14 H14A 107.5 . . ?
C15 C14 H14B 107.5 . . ?
C11 C14 H14B 107.5 . . ?
H14A C14 H14B 107.0 . . ?
N5 C15 C16 124.23(19) . . ?
N5 C15 C14 119.25(18) . . ?
C16 C15 C14 116.43(18) . . ?
C15 C16 H16A 109.5 . . ?
C15 C16 H16B 109.5 . . ?
H16A C16 H16B 109.5 . . ?
C15 C16 H16C 109.5 . . ?
H16A C16 H16C 109.5 . . ?
H16B C16 H16C 109.5 . . ?
N6 C17 O2 120.75(19) . . ?
N6 C17 C18 129.5(2) . . ?
O2 C17 C18 109.71(17) . . ?
C17 C18 H18A 109.5 . . ?
C17 C18 H18B 109.5 . . ?
H18A C18 H18B 109.5 . . ?
C17 C18 H18C 109.5 . . ?
H18A C18 H18C 109.5 . . ?
H18B C18 H18C 109.5 . . ?

loop_
_geom_bond_atom_site_label_1
_geom_bond_atom_site_label_2
_geom_bond_distance
_geom_bond_site_symmetry_2
_geom_bond_publ_flag
Ni1 N1 2.0454(19) . ?
Ni1 N6 2.0812(18) . ?
Ni1 N5 2.0898(17) . ?
Ni1 N2 2.0958(17) . ?
Ni1 N3 2.1050(18) . ?
Ni1 N4 2.1406(17) . ?
Cl1 O6 1.4138(19) . ?
Cl1 O3 1.426(2) . ?
Cl1 O5 1.4345(16) . ?
Cl1 O4 1.4399(16) . ?
Cl2 O10 1.4221(18) . ?
Cl2 O7 1.4299(17) . ?
Cl2 O8 1.4311(17) . ?
Cl2 O9 1.4418(18) . ?
N1 C1 1.266(3) . ?
N1 H1 0.81(2) . ?
N2 C3 1.279(3) . ?
N2 O1 1.439(2) . ?
N3 C9 1.484(3) . ?
N3 C6 1.499(3) . ?
N3 H3 0.89(3) . ?
N4 C10 1.488(3) . ?
N4 C11 1.504(3) . ?
N4 H4 0.89(2) . ?
N5 C15 1.279(3) . ?
N5 O2 1.438(2) . ?
N6 C17 1.264(3) . ?
N6 H6 0.81(2) . ?
O1 C1 1.358(2) . ?
O2 C17 1.353(2) . ?
C1 C2 1.489(3) . ?
C2 H2A 0.9600 . ?
C2 H2B 0.9600 . ?
C2 H2C 0.9600 . ?
C3 C4 1.498(3) . ?
C3 C5 1.503(3) . ?
C4 H4A 0.9600 . ?
C4 H4B 0.9600 . ?
C4 H4C 0.9600 . ?
C5 C6 1.536(3) . ?
C5 H5A 0.9700 . ?
C5 H5B 0.9700 . ?
C6 C8 1.532(3) . ?
C6 C7 1.541(3) . ?
C7 H7A 0.9600 . ?
C7 H7B 0.9600 . ?
C7 H7C 0.9600 . ?
C8 H8A 0.9600 . ?
C8 H8B 0.9600 . ?
C8 H8C 0.9600 . ?
C9 C10 1.511(3) . ?
C9 H9A 0.9700 . ?
C9 H9B 0.9700 . ?
C10 H10A 0.9700 . ?
C10 H10B 0.9700 . ?
C11 C13 1.522(3) . ?
C11 C14 1.533(3) . ?
C11 C12 1.544(3) . ?
C12 H12A 0.9600 . ?
C12 H12B 0.9600 . ?
C12 H12C 0.9600 . ?
C13 H13A 0.9600 . ?
C13 H13B 0.9600 . ?
C13 H13C 0.9600 . ?
C14 C15 1.504(3) . ?
C14 H14A 0.9700 . ?
C14 H14B 0.9700 . ?
C15 C16 1.486(3) . ?
C16 H16A 0.9600 . ?
C16 H16B 0.9600 . ?
C16 H16C 0.9600 . ?
C17 C18 1.485(3) . ?
C18 H18A 0.9600 . ?
C18 H18B 0.9600 . ?
C18 H18C 0.9600 . ?

loop_
_geom_hbond_atom_site_label_D
_geom_hbond_atom_site_label_H
_geom_hbond_atom_site_label_A
_geom_hbond_distance_DH
_geom_hbond_distance_HA
_geom_hbond_distance_DA
_geom_hbond_angle_DHA
_geom_hbond_site_symmetry_A
N1 H1 O8 0.81(2) 2.29(3) 3.050(3) 156(2) 3_456
N3 H3 O9 0.89(3) 2.26(3) 3.152(3) 176(2) 2
N4 H4 O4 0.89(2) 2.15(2) 2.974(2) 154(2) 6_557
N6 H6 O7 0.81(2) 2.24(3) 3.048(3) 174(2) 8_566
